data_4335561
loop_
_publ_author_name
'Olga Iasco'
'Ghenadie Novitchi'
'Erwann Jeanneau'
'Dominique Luneau'

_publ_section_title
;
 Lanthanide Triangles Sandwiched by Tetranuclear Copper Complexes Afford a
 Family of Hendecanuclear Heterometallic Complexes [LnIII3CuII8] (Ln =
 La-Lu): Synthesis and Magnetostructural Studies
;
_journal_name_full 'Inorganic Chemistry'
_journal_page_first 8723
_journal_page_last 8731
_journal_paper_doi 10.1021/ic4009015
_journal_volume 52
_journal_year 2013
_chemical_absolute_configuration ad
_chemical_formula_moiety 'C54 H70 Cl6 Cu8 Gd3 N6 O28, 3(Cl)'
_chemical_formula_sum 'C54 H70 Cl9 Cu8 Gd3 N6 O28'
_chemical_formula_weight 2550.36
_space_group_IT_number 155
_symmetry_cell_setting trigonal
_symmetry_space_group_name_Hall 'R 3 2"'
_symmetry_space_group_name_H-M 'R 3 2 :H'
_atom_sites_solution_hydrogens difmap
_atom_sites_solution_primary direct
_cell_angle_alpha 90
_cell_angle_beta 90
_cell_angle_gamma 120
_cell_formula_units_Z 3
_cell_length_a 22.1460(10)
_cell_length_b 22.1460(10)
_cell_length_c 20.699(2)
_cell_measurement_reflns_used 8974
_cell_measurement_temperature 100
_cell_measurement_theta_max 29.5159
_cell_measurement_theta_min 3.4244
_cell_volume 8791.7(10)
_computing_cell_refinement
;
CrysAlisPro, Agilent Technologies,
Version 1.171.35.19 (release 27-10-2011 CrysAlis171 .NET)
(compiled Oct 27 2011,15:02:11)
;
_computing_data_collection
;
CrysAlisPro, Agilent Technologies,
Version 1.171.35.19 (release 27-10-2011 CrysAlis171 .NET)
(compiled Oct 27 2011,15:02:11)
;
_computing_data_reduction
;
CrysAlisPro, Agilent Technologies,
Version 1.171.35.19 (release 27-10-2011 CrysAlis171 .NET)
(compiled Oct 27 2011,15:02:11)
;
_computing_molecular_graphics 'CAMERON (Watkin et al., 1996)'
_computing_publication_material 'CRYSTALS (Betteridge et al., 2003)'
_computing_structure_refinement 'CRYSTALS (Betteridge et al., 2003)'
_computing_structure_solution 'SIR97 (Altomare et al., 1999)'
_diffrn_ambient_temperature 100
_diffrn_detector_area_resol_mean 10.4685
_diffrn_measured_fraction_theta_full 0.985
_diffrn_measured_fraction_theta_max 0.935
_diffrn_measurement_device_type 'Xcalibur, Atlas, Gemini ultra'
_diffrn_measurement_method \w
_diffrn_radiation_monochromator graphite
_diffrn_radiation_source 'Enhance (Mo) x-ray Source'
_diffrn_radiation_type 'Mo K\a'
_diffrn_radiation_wavelength 0.7107
_diffrn_reflns_av_R_equivalents 0.037
_diffrn_reflns_limit_h_max 14
_diffrn_reflns_limit_h_min -29
_diffrn_reflns_limit_k_max 30
_diffrn_reflns_limit_k_min 0
_diffrn_reflns_limit_l_max 28
_diffrn_reflns_limit_l_min 0
_diffrn_reflns_number 24080
_diffrn_reflns_theta_full 25.143
_diffrn_reflns_theta_max 29.580
_diffrn_reflns_theta_min 3.431
_diffrn_standards_number 0
_exptl_absorpt_coefficient_mu 3.349
_exptl_absorpt_correction_T_max 0.523
_exptl_absorpt_correction_T_min 0.409
_exptl_absorpt_correction_type analytical
_exptl_absorpt_process_details
;
CrysAlisPro, Agilent Technologies,
Version 1.171.35.19 (release 27-10-2011 CrysAlis171 .NET)
(compiled Oct 27 2011,15:02:11)
Analytical numeric absorption correction using a multifaceted crystal
            model based on expressions derived by R.C. Clark & J.S. Reid.
(Clark, R. C. & Reid, J. S. (1995). Acta Cryst. A51, 887-897)
;
_exptl_crystal_colour green
_exptl_crystal_density_diffrn 1.445
_exptl_crystal_description block
_exptl_crystal_F_000 3710.988
_exptl_crystal_size_max 0.369
_exptl_crystal_size_mid 0.337
_exptl_crystal_size_min 0.266
_refine_diff_density_max 1.04
_refine_diff_density_min -1.65
_refine_ls_abs_structure_details 'Flack (1983), 0 Friedel-pairs'
_refine_ls_abs_structure_Flack 0.50(3)
_refine_ls_extinction_method none
_refine_ls_goodness_of_fit_ref 0.9039
_refine_ls_hydrogen_treatment constr
_refine_ls_matrix_type full
_refine_ls_number_parameters 167
_refine_ls_number_reflns 4914
_refine_ls_number_restraints 98
_refine_ls_R_factor_all 0.0692
_refine_ls_R_factor_gt 0.0565
_refine_ls_shift/su_max 0.0019252
_refine_ls_shift/su_mean 0.0000611
_refine_ls_structure_factor_coef Fsqd
_refine_ls_weighting_details
;
 Method, part 1, Chebychev polynomial, (Watkin, 1994, Prince, 1982) 
 [weight] = 1.0/[A~0~*T~0~(x)+A~1~*T~1~(x) ... +A~n-1~]*T~n-1~(x)] 
 where A~i~ are the Chebychev coefficients listed below and x= Fcalc/Fmax 
 Method = Robust Weighting (Prince, 1982) 
 W = [weight] * [1-(deltaF/6*sigmaF)^2^]^2^ 
 A~i~ are: 
 0.903E+04 0.151E+05 0.801E+04 0.316E+04 
;
_refine_ls_weighting_scheme calc
_refine_ls_wR_factor_all 0.1096
_refine_ls_wR_factor_gt 0.0994
_refine_ls_wR_factor_ref 0.1096
_reflns_limit_h_max 14
_reflns_limit_h_min -29
_reflns_limit_k_max 30
_reflns_limit_k_min 0
_reflns_limit_l_max 28
_reflns_limit_l_min 0
_reflns_number_gt 4231
_reflns_number_total 4915
_reflns_threshold_expression I>2.0\s(I)
_oxford_diffrn_Wilson_B_factor 3.41
_oxford_diffrn_Wilson_scale 0.95
_oxford_refine_ls_r_factor_ref 0.0692
_oxford_refine_ls_scale 2.315(14)
_oxford_reflns_number_all 4914
_oxford_reflns_threshold_expression_ref I>-10.0\s(I)
_cod_data_source_file ic4009015_si_001_06.cif
_cod_data_source_block '[Gd3Cu]-6'
_cod_original_sg_symbol_H-M 'R 3 2 '
_cod_database_code 4335561

loop_
_symmetry_equiv_pos_as_xyz
x,y,z
x+1/3,y+2/3,z+2/3
x+2/3,y+1/3,z+1/3
-y,x-y,z
-y+1/3,x-y+2/3,z+2/3
-y+2/3,x-y+1/3,z+1/3
-x+y,-x,z
-x+y+1/3,-x+2/3,z+2/3
-x+y+2/3,-x+1/3,z+1/3
y,x,-z
y+1/3,x+2/3,-z+2/3
y+2/3,x+1/3,-z+1/3
x-y,-y,-z
x-y+1/3,-y+2/3,-z+2/3
x-y+2/3,-y+1/3,-z+1/3
-x,-x+y,-z
-x+1/3,-x+y+2/3,-z+2/3
-x+2/3,-x+y+1/3,-z+1/3

loop_
_atom_site_label
_atom_site_type_symbol
_atom_site_fract_x
_atom_site_fract_y
_atom_site_fract_z
_atom_site_U_iso_or_equiv
_atom_site_occupancy
_atom_site_adp_type
_atom_site_refinement_flags_posn
_atom_site_refinement_flags_adp
C1 C 0.3326(5) 0.1186(6) 0.7510(5) 0.0593 1.0000 Uani . U
C2 C 0.3534(4) 0.1938(6) 0.7539(5) 0.0605 1.0000 Uani . U
C3 C 0.3060(6) 0.2226(10) 0.7467(5) 0.1040 1.0000 Uani . .
C4 C 0.3216(7) 0.2876(10) 0.7462(6) 0.0889 1.0000 Uani . .
C5 C 0.2622(8) 0.3026(11) 0.7407(7) 0.1484 1.0000 Uani . .
C6 C 0.3894(6) 0.3350(8) 0.7517(5) 0.0748 1.0000 Uani . U
C7 C 0.4414(5) 0.3164(6) 0.7568(4) 0.0524 1.0000 Uani . U
C8 C 0.4229(4) 0.2458(5) 0.7590(4) 0.0485 1.0000 Uani . U
C9 C 0.5115(5) 0.3733(5) 0.7603(4) 0.0476 1.0000 Uani . .
N1 N 0.5670(3) 0.3687(3) 0.7599(3) 0.0317 1.0000 Uani . .
Cl1 Cl 0.54433(14) 0.2746(2) 0.62137(10) 0.0786 1.0000 Uani . .
Cl2 Cl 0.6173(3) 0.6667 0.6667 0.1870 1.0000 Uani S T
O1 O 0.3529(3) 0.1002(4) 0.8118(3) 0.0775 1.0000 Uani . .
O2 O 0.4708(2) 0.2260(3) 0.7702(2) 0.0403 1.0000 Uani . .
O3 O 0.6302(3) 0.4316(3) 0.7671(3) 0.0437 1.0000 Uani . U
O4 O 0.4110(4) 0.1173(4) 0.9345(3) 0.0705 1.0000 Uani . .
O5 O 0.6667 0.3333 0.7202(3) 0.0275 1.0000 Uani S TU
O6 O 0.666667(10) 0.333333(10) 0.5288(6) 0.1340 1.0000 Uani S T
Cu1 Cu 0.56964(4) 0.28410(5) 0.74489(4) 0.0304 1.0000 Uani . .
Cu2 Cu 0.6667 0.3333 0.62560(7) 0.0463 1.0000 Uani S TU
Gd1 Gd 0.47059(2) 0.13725(2) 0.8333 0.0476 1.0000 Uani S TU
H61 H 0.4012 0.3818 0.7500 0.0739 1.0000 Uiso R .
H53 H 0.2399 0.2864 0.7000 0.1639 1.0000 Uiso R .
H52 H 0.2281 0.2813 0.7740 0.1640 1.0000 Uiso R .
H51 H 0.2827 0.3522 0.7430 0.1640 1.0000 Uiso R .
H31 H 0.2594 0.1881 0.7424 0.1070 1.0000 Uiso R .
H13 H 0.3248 0.0748 0.8350 0.1023 1.0000 Uiso R .
H11 H 0.2800 0.0901 0.7444 0.0857 1.0000 Uiso R .
H12 H 0.3582 0.1129 0.7163 0.0860 1.0000 Uiso R .
H91 H 0.5179 0.4183 0.7632 0.0540 1.0000 Uiso R .
H651 H 0.6299 0.3138 0.5100 0.1151 0.3330 Uiso R .
H652 H 0.6524 0.3493 0.5026 0.1151 0.3330 Uiso R .
H41 H 0.4383 0.1445 0.9611 0.0959 1.0000 Uiso R .
H42 H 0.3776 0.0846 0.9532 0.0959 1.0000 Uiso R .

loop_
_atom_site_aniso_label
_atom_site_aniso_U_11
_atom_site_aniso_U_22
_atom_site_aniso_U_33
_atom_site_aniso_U_23
_atom_site_aniso_U_13
_atom_site_aniso_U_12
C1 0.035(4) 0.082(5) 0.053(5) -0.002(5) 0.001(4) 0.024(4)
C2 0.022(3) 0.097(5) 0.047(5) -0.015(5) -0.006(3) 0.019(3)
C3 0.033(5) 0.215(19) 0.045(5) -0.045(9) -0.010(4) 0.047(9)
C4 0.058(7) 0.160(14) 0.075(8) -0.064(10) -0.030(6) 0.074(9)
C5 0.098(11) 0.28(3) 0.132(12) -0.124(15) -0.086(10) 0.145(15)
C6 0.060(4) 0.114(7) 0.070(7) -0.038(6) -0.029(5) 0.059(5)
C7 0.039(4) 0.085(4) 0.037(4) -0.015(4) -0.012(3) 0.034(3)
C8 0.025(3) 0.079(4) 0.031(4) -0.007(4) -0.001(3) 0.018(3)
C9 0.052(5) 0.064(6) 0.044(5) -0.006(4) -0.013(4) 0.042(5)
N1 0.031(3) 0.040(3) 0.026(3) -0.001(2) -0.002(2) 0.019(3)
Cl1 0.0604(15) 0.134(3) 0.0408(10) -0.0258(14) -0.0226(10) 0.0481(19)
Cl2 0.097(3) 0.176(7) 0.314(10) 0.193(7) 0.096(4) 0.088(3)
O1 0.039(3) 0.083(6) 0.063(4) -0.014(4) 0.002(3) -0.006(4)
O2 0.020(2) 0.052(3) 0.040(3) -0.002(3) -0.0025(19) 0.011(2)
O3 0.048(2) 0.0328(17) 0.047(2) -0.0015(19) 0.001(2) 0.018(2)
O4 0.064(4) 0.057(4) 0.057(4) -0.002(4) 0.014(3) 0.005(4)
O5 0.033(2) 0.033(2) 0.016(3) 0.0000 0.0000 0.0165(10)
O6 0.184(12) 0.184(12) 0.034(7) 0.0000 0.0000 0.092(6)
Cu1 0.0266(4) 0.0318(4) 0.0296(4) -0.0023(4) -0.0013(3) 0.0123(4)
Cu2 0.0568(6) 0.0568(6) 0.0255(6) 0.0000 0.0000 0.0284(3)
Gd1 0.03817(18) 0.03817(18) 0.0440(3) -0.00228(14) 0.00228(14) 0.0023(3)

loop_
_atom_type_symbol
_atom_type_scat_dispersion_real
_atom_type_scat_dispersion_imag
_atom_type_scat_Cromer_Mann_a1
_atom_type_scat_Cromer_Mann_b1
_atom_type_scat_Cromer_Mann_a2
_atom_type_scat_Cromer_Mann_b2
_atom_type_scat_Cromer_Mann_a3
_atom_type_scat_Cromer_Mann_b3
_atom_type_scat_Cromer_Mann_a4
_atom_type_scat_Cromer_Mann_b4
_atom_type_scat_Cromer_Mann_c
_atom_type_scat_source
C 0.0033 0.0016 2.3100 20.8439 1.0200 10.2075 1.5886 0.5687 0.8650 51.6512 0.2156 'International Tables Vol C 4.2.6.8 and 6.1.1.4'
H 0.0000 0.0000 0.4930 10.5109 0.3229 26.1257 0.1402 3.1424 0.0408 57.7998 0.0030 'International Tables Vol C 4.2.6.8 and 6.1.1.4'
N 0.0061 0.0033 12.2126 0.0057 3.1322 9.8933 2.0125 28.9975 1.1663 0.5826 -11.5290 'International Tables Vol C 4.2.6.8 and 6.1.1.4'
O 0.0106 0.0060 3.0485 13.2771 2.2868 5.7011 1.5463 0.3239 0.8670 32.9089 0.2508 'International Tables Vol C 4.2.6.8 and 6.1.1.4'
Cl 0.1484 0.1585 11.4604 0.0104 7.1964 1.1662 6.2556 18.5194 1.6455 47.7784 -9.5574 'International Tables Vol C 4.2.6.8 and 6.1.1.4'
Cu 0.3201 1.2651 13.3380 3.5828 7.1676 0.2470 5.6158 11.3966 1.6735 64.8126 1.1910 'International Tables Vol C 4.2.6.8 and 6.1.1.4'
Gd -0.1653 3.9035 25.0709 2.2534 19.0798 0.1820 13.8518 12.9331 3.5454 101.3980 2.4196 'International Tables Vol C 4.2.6.8 and 6.1.1.4'

loop_
_geom_angle_atom_site_label_1
_geom_angle_site_symmetry_1
_geom_angle_atom_site_label_2
_geom_angle_atom_site_label_3
_geom_angle_site_symmetry_3
_geom_angle
_geom_angle_publ_flag
C2 . C1 O1 . 108.2(9) yes
C2 . C1 H11 . 108.4 no
O1 . C1 H11 . 111.1 no
C2 . C1 H12 . 107.7 no
O1 . C1 H12 . 108.8 no
H11 . C1 H12 . 112.5 no
C1 . C2 C3 . 125.9(10) yes
C1 . C2 C8 . 121.5(9) yes
C3 . C2 C8 . 112.4(12) yes
C2 . C3 C4 . 128.5(11) yes
C2 . C3 H31 . 113.0 no
C4 . C3 H31 . 118.6 no
C3 . C4 C5 . 117.7(14) yes
C3 . C4 C6 . 116.1(12) yes
C5 . C4 C6 . 126.2(16) yes
C4 . C5 H53 . 109.1 no
C4 . C5 H52 . 113.3 no
H53 . C5 H52 . 108.7 no
C4 . C5 H51 . 106.3 no
H53 . C5 H51 . 109.7 no
H52 . C5 H51 . 109.7 no
C4 . C6 C7 . 122.4(13) yes
C4 . C6 H61 . 116.8 no
C7 . C6 H61 . 120.7 no
C6 . C7 C8 . 120.2(10) yes
C6 . C7 C9 . 115.5(11) yes
C8 . C7 C9 . 124.3(8) yes
C7 . C8 C2 . 120.3(9) yes
C7 . C8 O2 . 121.7(7) yes
C2 . C8 O2 . 117.9(10) yes
C7 . C9 N1 . 126.2(9) yes
C7 . C9 Cu1 . 92.9(6) yes
N1 . C9 Cu1 . 33.5(4) yes
C7 . C9 H91 . 117.4 no
N1 . C9 H91 . 116.4 no
Cu1 . C9 H91 . 149.5 no
C9 . N1 Cu1 7_665 151.0(6) yes
C9 . N1 O3 . 116.1(7) yes
Cu1 7_665 N1 O3 . 37.2(3) yes
C9 . N1 Cu1 . 125.0(6) yes
Cu1 7_665 N1 Cu1 . 82.2(2) yes
O3 . N1 Cu1 . 118.7(5) yes
Cu1 . Cl1 Cu2 . 77.08(7) yes
C1 . O1 Gd1 . 120.6(5) yes
C1 . O1 H13 . 119.7 no
Gd1 . O1 H13 . 119.3 no
C8 . O2 Cu1 . 122.4(5) yes
C8 . O2 Gd1 . 133.5(5) yes
Cu1 . O2 Gd1 . 103.3(2) yes
N1 . O3 Gd1 14_556 133.8(5) yes
N1 . O3 Cu1 7_665 116.8(4) yes
Gd1 14_556 O3 Cu1 7_665 105.3(3) yes
Gd1 . O4 H41 . 108.5 no
Gd1 . O4 H42 . 137.6 no
H41 . O4 H42 . 109.7 no
Cu1 4_655 O5 Cu1 7_665 113.23(16) yes
Cu1 4_655 O5 Cu1 . 113.23(16) yes
Cu1 7_665 O5 Cu1 . 113.23(16) yes
Cu1 4_655 O5 Cu2 . 105.39(19) yes
Cu1 7_665 O5 Cu2 . 105.39(19) yes
Cu1 . O5 Cu2 . 105.39(19) yes
H651 4_655 O6 H651 7_665 98.7 no
H651 4_655 O6 H652 4_655 52.4 no
H651 7_665 O6 H652 4_655 108.0 no
H651 4_655 O6 H652 7_665 46.6 no
H651 7_665 O6 H652 7_665 52.4 no
H652 4_655 O6 H652 7_665 78.5 no
H651 4_655 O6 Cu2 . 118.8 no
H651 7_665 O6 Cu2 . 118.8 no
H652 4_655 O6 Cu2 . 133.0 no
H652 7_665 O6 Cu2 . 133.0 no
H651 4_655 O6 H651 . 98.7 no
H651 7_665 O6 H651 . 98.7 no
H652 4_655 O6 H651 . 46.6 no
H652 7_665 O6 H651 . 108.0 no
Cu2 . O6 H651 . 118.8 no
H651 4_655 O6 H652 . 108.0 no
H651 7_665 O6 H652 . 46.6 no
H652 4_655 O6 H652 . 78.5 no
H652 7_665 O6 H652 . 78.5 no
Cu2 . O6 H652 . 133.0 no
H651 . O6 H652 . 52.4 no
Cu1 7_665 Cu1 Cu1 4_655 60.000(4) yes
Cu1 7_665 Cu1 Cl1 . 98.45(7) yes
Cu1 4_655 Cu1 Cl1 . 100.11(7) yes
Cu1 7_665 Cu1 O2 . 151.15(18) yes
Cu1 4_655 Cu1 O2 . 141.91(19) yes
Cl1 . Cu1 O2 . 94.84(16) yes
Cu1 7_665 Cu1 O3 4_655 120.23(16) yes
Cu1 4_655 Cu1 O3 4_655 62.11(16) yes
Cl1 . Cu1 O3 4_655 104.9(2) yes
O2 . Cu1 O3 4_655 80.3(2) yes
Cu1 7_665 Cu1 O5 . 33.39(8) yes
Cu1 4_655 Cu1 O5 . 33.39(8) yes
Cl1 . Cu1 O5 . 85.4(2) yes
O2 . Cu1 O5 . 174.90(19) yes
O3 4_655 Cu1 O5 . 94.75(17) yes
Cu1 7_665 Cu1 N1 . 61.46(18) yes
Cu1 4_655 Cu1 N1 . 120.61(18) yes
Cl1 . Cu1 N1 . 97.25(19) yes
O2 . Cu1 N1 . 91.6(3) yes
O3 4_655 Cu1 N1 . 156.9(2) yes
Cu1 7_665 Cu1 N1 4_655 95.87(13) yes
Cu1 4_655 Cu1 N1 4_655 36.37(13) yes
Cl1 . Cu1 N1 4_655 101.99(14) yes
O2 . Cu1 N1 4_655 106.3(2) yes
O3 4_655 Cu1 N1 4_655 26.01(19) yes
Cu1 7_665 Cu1 C9 . 82.6(2) yes
Cu1 4_655 Cu1 C9 . 142.10(19) yes
Cl1 . Cu1 C9 . 90.70(19) yes
O2 . Cu1 C9 . 71.7(3) yes
O3 4_655 Cu1 C9 . 149.0(3) yes
Cu1 7_665 Cu1 Cu2 . 58.585(18) yes
Cu1 4_655 Cu1 Cu2 . 58.585(18) yes
Cl1 . Cu1 Cu2 . 47.76(6) yes
O2 . Cu1 Cu2 . 142.16(15) yes
O3 4_655 Cu1 Cu2 . 101.65(17) yes
Cu1 7_665 Cu1 Gd1 . 143.279(19) yes
Cu1 4_655 Cu1 Gd1 . 100.00(4) yes
Cl1 . Cu1 Gd1 . 116.15(8) yes
O2 . Cu1 Gd1 . 42.36(18) yes
O3 4_655 Cu1 Gd1 . 41.51(16) yes
O5 . Cu1 N1 . 93.45(18) yes
O5 . Cu1 N1 4_655 68.74(13) yes
N1 . Cu1 N1 4_655 152.3(2) yes
O5 . Cu1 C9 . 113.4(2) yes
N1 . Cu1 C9 . 21.5(3) yes
N1 4_655 Cu1 C9 . 167.3(2) yes
O5 . Cu1 Cu2 . 37.61(19) yes
N1 . Cu1 Cu2 . 98.00(18) yes
N1 4_655 Cu1 Cu2 . 80.92(12) yes
C9 . Cu1 Cu2 . 108.57(19) yes
O5 . Cu1 Gd1 . 133.27(10) yes
N1 . Cu1 Gd1 . 121.54(18) yes
N1 4_655 Cu1 Gd1 . 66.46(12) yes
C9 . Cu1 Gd1 . 107.55(19) yes
Cu2 . Cu1 Gd1 . 140.18(3) yes
Cu1 . Cu2 Cu1 4_655 62.83(4) yes
Cu1 . Cu2 Cu1 7_665 62.83(4) yes
Cu1 4_655 Cu2 Cu1 7_665 62.83(4) yes
Cu1 . Cu2 Cl1 . 55.16(6) yes
Cu1 4_655 Cu2 Cl1 . 110.29(8) yes
Cu1 7_665 Cu2 Cl1 . 108.30(8) yes
Cu1 . Cu2 Cl1 4_655 108.30(8) yes
Cu1 4_655 Cu2 Cl1 4_655 55.16(6) yes
Cu1 7_665 Cu2 Cl1 4_655 110.29(8) yes
Cl1 . Cu2 Cl1 4_655 119.862(8) yes
Cu1 . Cu2 Cl1 7_665 110.29(8) yes
Cu1 4_655 Cu2 Cl1 7_665 108.30(8) yes
Cu1 7_665 Cu2 Cl1 7_665 55.16(6) yes
Cl1 . Cu2 Cl1 7_665 119.862(8) yes
Cl1 4_655 Cu2 Cl1 7_665 119.862(9) yes
Cu1 . Cu2 O6 . 143.00(2) yes
Cu1 4_655 Cu2 O6 . 143.00(2) yes
Cu1 7_665 Cu2 O6 . 143.00(2) yes
Cl1 . Cu2 O6 . 87.86(6) yes
Cl1 4_655 Cu2 O6 . 87.86(6) yes
Cu1 . Cu2 O5 . 37.00(2) yes
Cu1 4_655 Cu2 O5 . 37.00(2) yes
Cu1 7_665 Cu2 O5 . 37.00(2) yes
Cl1 . Cu2 O5 . 92.14(6) yes
Cl1 4_655 Cu2 O5 . 92.14(6) yes
Cl1 7_665 Cu2 O6 . 87.86(6) yes
Cl1 7_665 Cu2 O5 . 92.14(6) yes
O6 . Cu2 O5 . 179.994 yes
Cu1 11_546 Gd1 Cu1 . 73.88(3) yes
Cu1 11_546 Gd1 O4 . 84.82(17) yes
Cu1 . Gd1 O4 . 132.71(19) yes
Cu1 11_546 Gd1 O4 11_546 132.71(19) yes
Cu1 . Gd1 O4 11_546 84.82(17) yes
O4 . Gd1 O4 11_546 136.8(3) yes
Cu1 11_546 Gd1 O2 11_546 34.36(12) yes
Cu1 . Gd1 O2 11_546 99.05(12) yes
O4 . Gd1 O2 11_546 84.1(2) yes
O4 11_546 Gd1 O2 11_546 114.2(3) yes
Cu1 11_546 Gd1 O2 . 99.05(12) yes
Cu1 . Gd1 O2 . 34.36(12) yes
O4 . Gd1 O2 . 114.2(3) yes
O4 11_546 Gd1 O2 . 84.1(2) yes
O2 11_546 Gd1 O2 . 130.6(2) yes
Cu1 11_546 Gd1 O1 11_546 107.7(2) yes
Cu1 . Gd1 O1 11_546 149.50(19) yes
O4 . Gd1 O1 11_546 77.0(3) yes
O4 11_546 Gd1 O1 11_546 71.9(3) yes
O2 11_546 Gd1 O1 11_546 74.1(2) yes
Cu1 11_546 Gd1 O1 . 149.50(19) yes
Cu1 . Gd1 O1 . 107.7(2) yes
O4 . Gd1 O1 . 71.9(3) yes
O4 11_546 Gd1 O1 . 77.0(3) yes
O2 11_546 Gd1 O1 . 152.1(2) yes
Cu1 11_546 Gd1 O3 14_556 33.23(15) yes
Cu1 . Gd1 O3 14_556 68.44(14) yes
O4 . Gd1 O3 14_556 70.7(2) yes
O4 11_546 Gd1 O3 14_556 152.1(2) yes
O2 11_546 Gd1 O3 14_556 64.90(19) yes
Cu1 11_546 Gd1 O3 4_655 68.44(14) yes
Cu1 . Gd1 O3 4_655 33.23(15) yes
O4 . Gd1 O3 4_655 152.1(2) yes
O4 11_546 Gd1 O3 4_655 70.7(2) yes
O2 11_546 Gd1 O3 4_655 78.15(18) yes
O2 . Gd1 O1 11_546 152.1(2) yes
O2 . Gd1 O1 . 74.1(2) yes
O1 11_546 Gd1 O1 . 86.4(4) yes
O2 . Gd1 O3 14_556 78.15(18) yes
O1 11_546 Gd1 O3 14_556 129.4(2) yes
O1 . Gd1 O3 14_556 117.6(3) yes
O2 . Gd1 O3 4_655 64.90(19) yes
O1 11_546 Gd1 O3 4_655 117.6(3) yes
O1 . Gd1 O3 4_655 129.4(2) yes
O3 14_556 Gd1 O3 4_655 82.3(3) yes
H652 4_655 H651 O6 . 65.7 no
H652 4_655 H651 H652 . 97.1 no
O6 . H651 H652 . 62.9 no
H651 7_665 H652 H651 . 131.7 no
H651 7_665 H652 O6 . 67.7 no
H651 . H652 O6 . 64.6 no

loop_
_geom_bond_atom_site_label_1
_geom_bond_atom_site_label_2
_geom_bond_site_symmetry_2
_geom_bond_distance
_geom_bond_publ_flag
C1 C2 . 1.491(17) yes
C1 O1 . 1.460(13) yes
C1 H11 . 1.019 no
C1 H12 . 0.962 no
C2 C3 . 1.482(19) yes
C2 C8 . 1.391(11) yes
C3 C4 . 1.30(2) yes
C3 H31 . 0.932 no
C4 C5 . 1.513(15) yes
C4 C6 . 1.339(17) yes
C5 H53 . 0.951 no
C5 H52 . 0.954 no
C5 H51 . 0.957 no
C6 C7 . 1.410(13) yes
C6 H61 . 0.933 no
C7 C8 . 1.404(14) yes
C7 C9 . 1.431(13) yes
C8 O2 . 1.355(11) yes
C9 N1 . 1.282(10) yes
C9 Cu1 . 2.865(9) yes
C9 H91 . 0.936 no
N1 Cu1 7_665 2.858(6) yes
N1 O3 . 1.404(7) yes
N1 Cu1 . 1.929(6) yes
Cl1 Cu1 . 2.604(2) yes
Cl1 Cu2 . 2.349(3) yes
O1 Gd1 . 2.350(7) yes
O1 H13 . 0.766 no
O2 Cu1 . 1.976(5) yes
O2 Gd1 . 2.358(6) yes
O3 Gd1 14_556 2.340(5) yes
O3 Cu1 7_665 1.935(6) yes
O4 Gd1 . 2.396(6) yes
O4 H41 . 0.818 no
O4 H42 . 0.827 no
O5 Cu1 4_655 1.9301(19) yes
O5 Cu1 7_665 1.9301(19) yes
O5 Cu1 . 1.9301(19) yes
O5 Cu2 . 1.957(7) yes
O6 H651 4_655 0.805 no
O6 H651 7_665 0.805 no
O6 H652 4_655 0.794 no
O6 H652 7_665 0.794 no
O6 Cu2 . 2.004(12) yes
O6 H651 . 0.805 no
O6 H652 . 0.794 no
Cu1 Cu1 7_665 3.2233(13) yes
Cu1 Cu1 4_655 3.2233(14) yes
Cu1 Cu2 . 3.0920(15) yes
Cu1 Gd1 . 3.4066(10) yes
H651 H652 4_655 0.633 no
H651 H652 . 0.706 no

loop_
_geom_hbond_atom_site_label_D
_geom_hbond_atom_site_label_H
_geom_hbond_atom_site_label_A
_geom_hbond_site_symmetry_A
_geom_hbond_angle_DHA
_geom_hbond_distance_DH
_geom_hbond_distance_HA
_geom_hbond_distance_DA
_geom_hbond_publ_flag
C1 H12 O4 11_546 124.0(3) 0.962 2.550 3.190(18) yes
